data_8107065
loop_
_publ_author_name
'Li, Xu'
'Li, Na'
'Zhao, Li'

_publ_section_title
;
 Crystal structure of
 4-chloro-4&#x2032;,6&#x2032;-dichloro-2,2&#x2032;-[propane-1,3-diyldioxybis(nitrilomethylidyne)]-diphenol,
 C17H14Cl3N2O4
;
_journal_issue 3
_journal_name_full 'Zeitschrift f\"ur Kristallographie - New Crystal Structures'
_journal_page_first 967
_journal_page_last 968
_journal_paper_doi 10.1515/ncrs-2016-0025
_journal_volume 231
_journal_year 2016
_chemical_absolute_configuration unk
_chemical_formula_moiety 'C17 H15 Cl3 N2 O4'
_chemical_formula_sum 'C17 H15 Cl3 N2 O4'
_chemical_formula_weight 417.66
_space_group_crystal_system orthorhombic
_space_group_IT_number 43
_space_group_name_Hall 'F 2 -2d'
_space_group_name_H-M_alt 'F d d 2'
_atom_sites_solution_hydrogens geom
_cell_angle_alpha 90
_cell_angle_beta 90
_cell_angle_gamma 90
_cell_formula_units_Z 8
_cell_length_a 32.980(2)
_cell_length_b 24.6827(18)
_cell_length_c 4.4872(3)
_cell_measurement_reflns_used 1106
_cell_measurement_temperature 293(2)
_cell_measurement_theta_max 25.5130
_cell_measurement_theta_min 4.0470
_cell_volume 3652.7(4)
_computing_cell_refinement
;
CrysAlisPro, Agilent Technologies,
Version 1.171.36.32 (release 02-08-2013 CrysAlis171 .NET)
(compiled Aug  2 2013,16:46:58)
;
_computing_data_collection
;
CrysAlisPro, Agilent Technologies,
Version 1.171.36.32 (release 02-08-2013 CrysAlis171 .NET)
(compiled Aug  2 2013,16:46:58)
;
_computing_data_reduction
;
CrysAlisPro, Agilent Technologies,
Version 1.171.36.32 (release 02-08-2013 CrysAlis171 .NET)
(compiled Aug  2 2013,16:46:58)
;
_computing_molecular_graphics 'Olex2 (Dolomanov et al., 2009)'
_computing_publication_material 'Olex2 (Dolomanov et al., 2009)'
_computing_structure_refinement 'ShelXL (Sheldrick, 2015)'
_computing_structure_solution
;
Superflip (Palatinus & Chapuis, 2007;Palatinus & van der Lee, 2008;
Palatinus et al., 2012)
;
_diffrn_ambient_temperature 293(2)
_diffrn_detector_area_resol_mean 16.0733
_diffrn_measured_fraction_theta_full 0.997
_diffrn_measured_fraction_theta_max 0.997
_diffrn_measurement_details
;
#__ type_ start__ end____ width___ exp.time_
  1 omega  -17.00   14.00   1.0000   50.0000
omega____ theta____ kappa____ phi______ frames
    -      -16.3571  -99.0000   30.0000 31

#__ type_ start__ end____ width___ exp.time_
  2 omega  -21.00   86.00   1.0000   50.0000
omega____ theta____ kappa____ phi______ frames
    -       19.7946   19.0000  120.0000 107

#__ type_ start__ end____ width___ exp.time_
  3 omega  -40.00   37.00   1.0000   50.0000
omega____ theta____ kappa____ phi______ frames
    -       19.7946  -57.0000  120.0000 77
;
_diffrn_measurement_device_type 'SuperNova, Dual, Cu at zero, Eos'
_diffrn_measurement_method '\w scans'
_diffrn_orient_matrix_UB_11 0.0193610000
_diffrn_orient_matrix_UB_12 -0.0006287000
_diffrn_orient_matrix_UB_13 -0.0687501000
_diffrn_orient_matrix_UB_21 -0.0024416000
_diffrn_orient_matrix_UB_22 -0.0280557000
_diffrn_orient_matrix_UB_23 -0.0292106000
_diffrn_orient_matrix_UB_31 -0.0090337000
_diffrn_orient_matrix_UB_32 0.0062231000
_diffrn_orient_matrix_UB_33 -0.1392887000
_diffrn_radiation_monochromator mirror
_diffrn_radiation_type MoK\a
_diffrn_radiation_wavelength 0.71073
_diffrn_reflns_av_R_equivalents 0.0427
_diffrn_reflns_av_unetI/netI 0.0660
_diffrn_reflns_Laue_measured_fraction_full 0.997
_diffrn_reflns_Laue_measured_fraction_max 0.997
_diffrn_reflns_limit_h_max 21
_diffrn_reflns_limit_h_min -40
_diffrn_reflns_limit_k_max 30
_diffrn_reflns_limit_k_min -27
_diffrn_reflns_limit_l_max 5
_diffrn_reflns_limit_l_min -4
_diffrn_reflns_number 3539
_diffrn_reflns_point_group_measured_fraction_full 0.916
_diffrn_reflns_point_group_measured_fraction_max 0.916
_diffrn_reflns_theta_full 26.000
_diffrn_reflns_theta_max 26.009
_diffrn_reflns_theta_min 3.301
_diffrn_source 'SuperNova (Mo) X-ray Source'
_exptl_absorpt_coefficient_mu 0.527
_exptl_absorpt_correction_T_max 1.00000
_exptl_absorpt_correction_T_min 0.88447
_exptl_absorpt_correction_type multi-scan
_exptl_absorpt_process_details
;
CrysAlisPro, Agilent Technologies,
Version 1.171.36.32 (release 02-08-2013 CrysAlis171 .NET)
(compiled Aug  2 2013,16:46:58)
Empirical absorption correction using spherical harmonics,
 implemented in SCALE3 ABSPACK scaling algorithm.
;
_exptl_crystal_colour 'clear light yellow'
_exptl_crystal_density_diffrn 1.519
_exptl_crystal_description needle
_exptl_crystal_F_000 1712
_exptl_crystal_size_max 0.24
_exptl_crystal_size_mid 0.08
_exptl_crystal_size_min 0.06
_refine_diff_density_max 0.257
_refine_diff_density_min -0.318
_refine_diff_density_rms 0.075
_refine_ls_abs_structure_details
;
 Flack x determined using 329 quotients [(I+)-(I-)]/[(I+)+(I-)]
 (Parsons, Flack and Wagner, Acta Cryst. B69 (2013) 249-259).
;
_refine_ls_abs_structure_Flack 0.51(9)
_refine_ls_extinction_coef .
_refine_ls_extinction_method none
_refine_ls_goodness_of_fit_ref 1.196
_refine_ls_hydrogen_treatment constr
_refine_ls_matrix_type full
_refine_ls_number_parameters 112
_refine_ls_number_reflns 1661
_refine_ls_number_restraints 1
_refine_ls_restrained_S_all 1.195
_refine_ls_R_factor_all 0.0938
_refine_ls_R_factor_gt 0.0787
_refine_ls_shift/su_max 0.000
_refine_ls_shift/su_mean 0.000
_refine_ls_structure_factor_coef Fsqd
_refine_ls_weighting_details 'w=1/[\s^2^(Fo^2^)+(0.0342P)^2^+41.5386P] where P=(Fo^2^+2Fc^2^)/3'
_refine_ls_weighting_scheme calc
_refine_ls_wR_factor_gt 0.1817
_refine_ls_wR_factor_ref 0.1892
_reflns_Friedel_coverage 0.619
_reflns_Friedel_fraction_full 0.810
_reflns_Friedel_fraction_max 0.810
_reflns_number_gt 1348
_reflns_number_total 1661
_reflns_threshold_expression 'I > 2\s(I)'
_cod_data_source_file suppl_ncrs-2016-0025_suppl.cif
_cod_data_source_block d459_2
_cod_original_cell_volume 3652.8(4)
_cod_database_code 8107065
_shelx_space_group_comment
;
The symmetry employed for this shelxl refinement is uniquely defined
by the following loop, which should always be used as a source of
symmetry information in preference to the above space-group names.
They are only intended as comments.
;
_reflns_odcompleteness_completeness 99.55
_reflns_odcompleteness_iscentric 1
_reflns_odcompleteness_theta 26.32
_olex2_refinement_description
;
1. Fixed Uiso
 At 1.2 times of:
  All C(H) groups, All C(H,H) groups
 At 1.5 times of:
  All O(H) groups
2. Others
 Fixed Sof: H2(0.5) H9A(0.5) H9B(0.5) Cl1(0.5)
3.a Secondary CH2 refined with riding coordinates:
 C8(H8A,H8B), C9(H9A,H9B)
3.b Aromatic/amide H refined with riding coordinates:
 C7(H7), C2(H2), C3(H3), C5(H5)
3.c Fitted hexagon refined as free rotating group:
 C1(C2,C3,C4,C5,C6)
3.d Idealised tetrahedral OH refined as rotating group:
 O1(H1)
;
_shelx_shelxl_version_number 2014/7
_olex2_date_sample_data_collection 1413283881.11
_olex2_submission_special_instructions 'No special instructions were received'

loop_
_space_group_symop_operation_xyz
'x, y, z'
'-x, -y, z'
'-x+1/4, y+1/4, z+1/4'
'x+1/4, -y+1/4, z+1/4'
'x, y+1/2, z+1/2'
'-x, -y+1/2, z+1/2'
'-x+1/4, y+3/4, z+3/4'
'x+1/4, -y+3/4, z+3/4'
'x+1/2, y, z+1/2'
'-x+1/2, -y, z+1/2'
'-x+3/4, y+1/4, z+3/4'
'x+3/4, -y+1/4, z+3/4'
'x+1/2, y+1/2, z'
'-x+1/2, -y+1/2, z'
'-x+3/4, y+3/4, z+1/4'
'x+3/4, -y+3/4, z+1/4'

loop_
_atom_site_label
_atom_site_type_symbol
_atom_site_fract_x
_atom_site_fract_y
_atom_site_fract_z
_atom_site_U_iso_or_equiv
_atom_site_adp_type
_atom_site_occupancy
_atom_site_site_symmetry_order
_atom_site_calc_flag
_atom_site_refinement_flags_posn
_atom_site_refinement_flags_adp
_atom_site_refinement_flags_occupancy
_atom_site_disorder_assembly
_atom_site_disorder_group
Cl2 Cl -0.97082(9) -0.83644(12) -1.0251(8) 0.0668(9) Uani 1 1 d . . . . .
O1 O -0.8733(2) -0.6610(3) -1.535(2) 0.0573(19) Uani 1 1 d . . . . .
H1 H -0.8550 -0.6725 -1.6409 0.086 Uiso 1 1 calc GR . . . .
O2 O -0.80668(19) -0.7604(3) -2.0390(17) 0.0480(17) Uani 1 1 d . . . . .
N1 N -0.8340(2) -0.7360(3) -1.8434(18) 0.0410(19) Uani 1 1 d . . . . .
C7 C -0.8577(3) -0.7716(4) -1.723(2) 0.039(2) Uani 1 1 d . . . . .
H7 H -0.8549 -0.8079 -1.7763 0.047 Uiso 1 1 calc R . . . .
C1 C -0.89508(17) -0.7029(2) -1.4267(13) 0.040(2) Uani 1 1 d . . . . .
C2 C -0.92530(19) -0.69053(18) -1.2219(14) 0.046(2) Uani 1 1 d G . . . .
H2 H -0.9299 -0.6547 -1.1675 0.055 Uiso 0.5 1 calc R . . A 2
C3 C -0.94865(17) -0.7317(3) -1.0983(14) 0.051(3) Uani 1 1 d G . . . .
H3 H -0.9689 -0.7234 -0.9612 0.062 Uiso 1 1 calc R . . . .
C4 C -0.94178(18) -0.7852(2) -1.1796(15) 0.042(2) Uani 1 1 d G . . . .
C5 C -0.91156(18) -0.79765(17) -1.3844(15) 0.042(2) Uani 1 1 d G . . . .
H5 H -0.9070 -0.8335 -1.4388 0.051 Uiso 1 1 calc R . . . .
C6 C -0.88821(15) -0.7565(2) -1.5080(13) 0.037(2) Uani 1 1 d G . . . .
C8 C -0.7807(3) -0.7202(4) -2.170(2) 0.048(3) Uani 1 1 d . . . . .
H8A H -0.7674 -0.6990 -2.0164 0.058 Uiso 1 1 calc R . . . .
H8B H -0.7963 -0.6959 -2.2958 0.058 Uiso 1 1 calc R . . . .
C9 C -0.7500 -0.7500 -2.351(3) 0.042(3) Uani 1 2 d S T P . .
H9A H -0.7640 -0.7757 -2.4790 0.050 Uiso 0.5 1 calc R . . . .
H9B H -0.7360 -0.7243 -2.4790 0.050 Uiso 0.5 1 calc R . . . .
Cl1 Cl -0.93642(16) -0.62830(18) -1.0991(13) 0.0514(13) Uani 0.5 1 d . . . B 1

loop_
_atom_site_aniso_label
_atom_site_aniso_U_11
_atom_site_aniso_U_22
_atom_site_aniso_U_33
_atom_site_aniso_U_23
_atom_site_aniso_U_13
_atom_site_aniso_U_12
Cl2 0.0586(15) 0.0657(17) 0.0762(19) 0.0008(17) 0.0149(16) -0.0098(14)
O1 0.049(4) 0.044(4) 0.080(5) -0.015(4) 0.011(4) 0.003(3)
O2 0.039(3) 0.045(4) 0.060(4) -0.011(4) 0.011(3) 0.004(3)
N1 0.039(4) 0.039(4) 0.045(5) -0.012(4) -0.002(4) 0.006(3)
C7 0.037(5) 0.033(5) 0.047(6) -0.009(5) -0.006(4) 0.000(4)
C1 0.040(5) 0.029(5) 0.051(6) -0.006(4) -0.013(4) 0.003(4)
C2 0.046(5) 0.043(6) 0.049(6) -0.016(5) 0.001(5) 0.007(4)
C3 0.040(5) 0.068(7) 0.046(6) -0.013(6) -0.007(5) 0.010(5)
C4 0.039(5) 0.044(5) 0.042(6) 0.001(5) -0.002(4) -0.001(4)
C5 0.043(5) 0.033(5) 0.051(6) 0.003(4) -0.005(5) 0.005(4)
C6 0.035(4) 0.044(5) 0.033(5) -0.007(4) -0.005(4) -0.003(4)
C8 0.050(6) 0.045(6) 0.050(6) 0.001(5) -0.001(5) 0.001(5)
C9 0.047(8) 0.045(7) 0.033(7) 0.000 0.000 -0.004(6)
Cl1 0.055(3) 0.032(2) 0.067(3) -0.005(2) 0.007(3) 0.003(2)

loop_
_atom_type_symbol
_atom_type_description
_atom_type_scat_dispersion_real
_atom_type_scat_dispersion_imag
_atom_type_scat_source
C C 0.0033 0.0016 'International Tables Vol C Tables 4.2.6.8 and 6.1.1.4'
H H 0.0000 0.0000 'International Tables Vol C Tables 4.2.6.8 and 6.1.1.4'
Cl Cl 0.1484 0.1585 'International Tables Vol C Tables 4.2.6.8 and 6.1.1.4'
N N 0.0061 0.0033 'International Tables Vol C Tables 4.2.6.8 and 6.1.1.4'
O O 0.0106 0.0060 'International Tables Vol C Tables 4.2.6.8 and 6.1.1.4'

loop_
_geom_angle_atom_site_label_1
_geom_angle_atom_site_label_2
_geom_angle_atom_site_label_3
_geom_angle
_geom_angle_site_symmetry_1
_geom_angle_site_symmetry_3
C1 O1 H1 109.5 . .
N1 O2 C8 110.2(7) . .
C7 N1 O2 111.0(7) . .
N1 C7 H7 119.2 . .
N1 C7 C6 121.6(8) . .
C6 C7 H7 119.2 . .
O1 C1 C2 116.8(5) . .
O1 C1 C6 123.2(5) . .
C2 C1 C6 120.0 . .
C1 C2 H2 120.0 . .
C1 C2 C3 120.0 . .
C1 C2 Cl1 125.3(4) . .
C3 C2 H2 120.0 . .
C3 C2 Cl1 114.7(4) . .
C2 C3 H3 120.0 . .
C4 C3 C2 120.0 . .
C4 C3 H3 120.0 . .
C3 C4 Cl2 119.9(4) . .
C5 C4 Cl2 120.1(4) . .
C5 C4 C3 120.0 . .
C4 C5 H5 120.0 . .
C6 C5 C4 120.0 . .
C6 C5 H5 120.0 . .
C1 C6 C7 122.4(5) . .
C5 C6 C7 117.6(5) . .
C5 C6 C1 120.0 . .
O2 C8 H8A 110.4 . .
O2 C8 H8B 110.4 . .
O2 C8 C9 106.7(7) . .
H8A C8 H8B 108.6 . .
C9 C8 H8A 110.4 . .
C9 C8 H8B 110.4 . .
C8 C9 C8 114.0(12) 14_335 .
C8 C9 H9A 108.8 . .
C8 C9 H9A 108.8 14_335 .
C8 C9 H9B 108.8 14_335 .
C8 C9 H9B 108.8 . .
H9A C9 H9B 107.7 . .

loop_
_geom_bond_atom_site_label_1
_geom_bond_atom_site_label_2
_geom_bond_distance
_geom_bond_site_symmetry_2
Cl2 C4 1.731(5) .
O1 H1 0.8200 .
O1 C1 1.351(8) .
O2 N1 1.395(9) .
O2 C8 1.439(11) .
N1 C7 1.293(11) .
C7 H7 0.9300 .
C7 C6 1.444(10) .
C1 C2 1.3900 .
C1 C6 1.3900 .
C2 H2 0.9300 .
C2 C3 1.3900 .
C2 Cl1 1.673(6) .
C3 H3 0.9300 .
C3 C4 1.3900 .
C4 C5 1.3900 .
C5 H5 0.9300 .
C5 C6 1.3900 .
C8 H8A 0.9700 .
C8 H8B 0.9700 .
C8 C9 1.492(12) .
C9 C8 1.492(12) 14_335
C9 H9A 0.9700 .
C9 H9B 0.9700 .

loop_
_geom_torsion_atom_site_label_1
_geom_torsion_atom_site_label_2
_geom_torsion_atom_site_label_3
_geom_torsion_atom_site_label_4
_geom_torsion
_geom_torsion_site_symmetry_1
_geom_torsion_site_symmetry_2
_geom_torsion_site_symmetry_3
_geom_torsion_site_symmetry_4
Cl2 C4 C5 C6 -179.9(5) . . . .
O1 C1 C2 C3 -179.2(7) . . . .
O1 C1 C2 Cl1 -0.3(7) . . . .
O1 C1 C6 C7 -1.8(8) . . . .
O1 C1 C6 C5 179.1(7) . . . .
O2 N1 C7 C6 178.9(7) . . . .
O2 C8 C9 C8 -71.6(6) . . . 14_335
N1 O2 C8 C9 174.5(8) . . . .
N1 C7 C6 C1 2.6(11) . . . .
N1 C7 C6 C5 -178.3(7) . . . .
C1 C2 C3 C4 0.0 . . . .
C2 C1 C6 C7 179.0(6) . . . .
C2 C1 C6 C5 0.0 . . . .
C2 C3 C4 Cl2 179.9(5) . . . .
C2 C3 C4 C5 0.0 . . . .
C3 C4 C5 C6 0.0 . . . .
C4 C5 C6 C7 -179.1(6) . . . .
C4 C5 C6 C1 0.0 . . . .
C6 C1 C2 C3 0.0 . . . .
C6 C1 C2 Cl1 178.9(6) . . . .
C8 O2 N1 C7 180.0(8) . . . .
Cl1 C2 C3 C4 -179.0(5) . . . .
